data_2203160
loop_
_publ_author_name
'Karmakar Sanjib'
'Patowary Kabita'
'Barman, P.'
'Hazarika, D.'
'Bhattacharjee, S.'

_publ_section_title
;
 4'-Methylazobenzene-2-sulfenyl cyanide
;
_journal_issue 2
_journal_name_full 'Acta Crystallographica Section E'
_journal_page_first o179
_journal_page_last o180
_journal_paper_doi 10.1107/S1600536803029702
_journal_volume 60
_journal_year 2004
_chemical_formula_moiety 'C14 H11 N3 S'
_chemical_formula_sum 'C14 H11 N3 S'
_chemical_formula_weight 253.33
_chemical_melting_point 372
_chemical_name_systematic
;
4'-methylazobenzene-2-sulphenylcyanide
;
_space_group_IT_number 14
_symmetry_cell_setting monoclinic
_symmetry_space_group_name_Hall '-P 2ybc'
_symmetry_space_group_name_H-M 'P 1 21/c 1'
_atom_sites_solution_hydrogens geom
_atom_sites_solution_primary direct
_atom_sites_solution_secondary difmap
_cell_angle_alpha 90.00
_cell_angle_beta 107.620(10)
_cell_angle_gamma 90.00
_cell_formula_units_Z 4
_cell_length_a 14.516(2)
_cell_length_b 4.784(2)
_cell_length_c 19.194(4)
_cell_measurement_reflns_used 25
_cell_measurement_temperature 293(2)
_cell_measurement_theta_max 65
_cell_measurement_theta_min 55
_cell_volume 1270.4(6)
_computing_cell_refinement 'CAD-4 EXPRESS'
_computing_data_collection 'CAD-4 EXPRESS (Enraf-Nonius, 1994)'
_computing_data_reduction 'CAD-4 EXPRESS'
_computing_molecular_graphics 'ORTEP-3 (Farrugia, 1997)'
_computing_publication_material SHELXL97
_computing_structure_refinement 'SHELXL97 (Sheldrick, 1997)'
_computing_structure_solution 'SHELXS97 (Sheldrick, 1997)'
_diffrn_ambient_temperature 293(2)
_diffrn_measured_fraction_theta_full 0.940
_diffrn_measured_fraction_theta_max 0.940
_diffrn_measurement_device_type 'Enraf-Nonius CAD-4 diffractometer'
_diffrn_measurement_method 2\w
_diffrn_radiation_monochromator graphite
_diffrn_radiation_source 'fine-focus sealed tube'
_diffrn_radiation_type CuK\a
_diffrn_radiation_wavelength 1.54180
_diffrn_reflns_av_R_equivalents 0.0534
_diffrn_reflns_av_sigmaI/netI 0.0369
_diffrn_reflns_limit_h_max 17
_diffrn_reflns_limit_h_min 0
_diffrn_reflns_limit_k_max 5
_diffrn_reflns_limit_k_min 0
_diffrn_reflns_limit_l_max 22
_diffrn_reflns_limit_l_min -23
_diffrn_reflns_number 2342
_diffrn_reflns_theta_full 70.10
_diffrn_reflns_theta_max 70.10
_diffrn_reflns_theta_min 3.19
_diffrn_standards_decay_% 0
_diffrn_standards_interval_count 600
_diffrn_standards_number 4
_exptl_absorpt_coefficient_mu 2.127
_exptl_absorpt_correction_T_max 0.654
_exptl_absorpt_correction_T_min 0.414
_exptl_absorpt_correction_type psi-scan
_exptl_absorpt_process_details '(North et al., 1968)'
_exptl_crystal_colour yellow
_exptl_crystal_density_diffrn 1.324
_exptl_crystal_density_method 'not measured'
_exptl_crystal_description needle
_exptl_crystal_F_000 528
_exptl_crystal_size_max 0.53
_exptl_crystal_size_mid 0.40
_exptl_crystal_size_min 0.20
_refine_diff_density_max 0.411
_refine_diff_density_min -0.397
_refine_ls_extinction_method none
_refine_ls_goodness_of_fit_ref 1.083
_refine_ls_hydrogen_treatment constr
_refine_ls_matrix_type full
_refine_ls_number_parameters 166
_refine_ls_number_reflns 2266
_refine_ls_number_restraints 0
_refine_ls_restrained_S_all 1.083
_refine_ls_R_factor_all 0.1094
_refine_ls_R_factor_gt 0.0739
_refine_ls_shift/su_max 0.048
_refine_ls_shift/su_mean 0.001
_refine_ls_structure_factor_coef Fsqd
_refine_ls_weighting_details 'calc w = 1/[\s^2^(Fo^2^)+(0.1132P)^2^+1.0209P] where P = (Fo^2^+2Fc^2^)/3'
_refine_ls_weighting_scheme calc
_refine_ls_wR_factor_gt 0.2059
_refine_ls_wR_factor_ref 0.2308
_reflns_number_gt 1509
_reflns_number_total 2266
_reflns_threshold_expression 'I > 2\s(I)'
_cod_data_source_file ci6317.cif
_cod_data_source_block I
_cod_depositor_comments
;
The following automatic conversions were performed:

'_chemical_melting_point' value '372 K' was changed to '372' - the
value should be numeric and without a unit designator.

Automatic conversion script
Id: cif_fix_values 1646 2011-03-28 12:23:43Z adriana 

The following automatic conversions were performed:

'_chemical_melting_point' value '372 K' was changed to '372' - the
value should be numeric and without a unit designator.

Automatic conversion script
Id: cif_fix_values 1715 2011-07-08 13:25:40Z adriana 
;
_cod_original_sg_symbol_H-M 'P 21/c'
_cod_database_code 2203160
_cod_database_fobs_code 2203160

loop_
_symmetry_equiv_pos_as_xyz
'x, y, z'
'x, -y+1/2, z+1/2'
'-x, -y, -z'
'-x, y-1/2, -z-1/2'

loop_
_atom_site_label
_atom_site_fract_x
_atom_site_fract_y
_atom_site_fract_z
_atom_site_U_iso_or_equiv
_atom_site_adp_type
_atom_site_calc_flag
_atom_site_refinement_flags
_atom_site_occupancy
_atom_site_type_symbol
S1 0.43550(9) 0.3735(3) 0.32812(8) 0.0831(5) Uani d . 1 S
N1 0.2541(2) 0.1802(8) 0.30513(19) 0.0594(10) Uani d . 1 N
N2 0.1734(2) 0.0833(8) 0.28805(18) 0.0574(9) Uani d . 1 N
N3 0.6026(4) 0.7010(13) 0.3830(3) 0.115(2) Uani d . 1 N
C1 0.2688(3) 0.3892(9) 0.3623(2) 0.0514(10) Uani d . 1 C
C2 0.3610(3) 0.5036(10) 0.3797(2) 0.0580(11) Uani d . 1 C
C3 0.3888(3) 0.7039(11) 0.4342(2) 0.0653(12) Uani d . 1 C
C4 0.3254(3) 0.7863(11) 0.4699(2) 0.0684(13) Uani d . 1 C
C5 0.2334(3) 0.6764(11) 0.4527(2) 0.0661(12) Uani d . 1 C
C6 0.2055(3) 0.4743(10) 0.3987(2) 0.0576(11) Uani d . 1 C
C7 0.5342(4) 0.5769(13) 0.3616(3) 0.0797(15) Uani d . 1 C
C8 0.1600(3) -0.1271(9) 0.2296(2) 0.0505(10) Uani d . 1 C
C9 0.2312(3) -0.2110(10) 0.1995(2) 0.0578(11) Uani d . 1 C
C10 0.2086(3) -0.4127(10) 0.1446(2) 0.0608(12) Uani d . 1 C
C11 0.1167(3) -0.5285(8) 0.1198(2) 0.0500(10) Uani d . 1 C
C12 0.0492(3) -0.4404(9) 0.1519(2) 0.0525(10) Uani d . 1 C
C13 0.0699(3) -0.2439(9) 0.2065(2) 0.0508(10) Uani d . 1 C
C14 0.0937(4) -0.7442(10) 0.0602(2) 0.0738(14) Uani d . 1 C
H3 0.4503 0.7816 0.4463 0.073(5) Uiso calc R 1 H
H4 0.3445 0.9196 0.5067 0.073(5) Uiso calc R 1 H
H5 0.1907 0.7372 0.4770 0.073(5) Uiso calc R 1 H
H6 0.1439 0.3965 0.3870 0.073(5) Uiso calc R 1 H
H9 0.2928 -0.1340 0.2157 0.073(5) Uiso calc R 1 H
H10 0.2559 -0.4706 0.1241 0.073(5) Uiso calc R 1 H
H12 -0.0127 -0.5165 0.1362 0.073(5) Uiso calc R 1 H
H13 0.0228 -0.1902 0.2276 0.073(5) Uiso calc R 1 H
H14A 0.0455 -0.8702 0.0668 0.139(15) Uiso calc R 1 H
H14B 0.1512 -0.8470 0.0620 0.139(15) Uiso calc R 1 H
H14C 0.0696 -0.6533 0.0136 0.139(15) Uiso calc R 1 H

loop_
_atom_site_aniso_label
_atom_site_aniso_U_11
_atom_site_aniso_U_22
_atom_site_aniso_U_33
_atom_site_aniso_U_12
_atom_site_aniso_U_13
_atom_site_aniso_U_23
S1 0.0722(8) 0.0961(11) 0.0887(10) -0.0054(7) 0.0360(7) -0.0237(8)
N1 0.0493(18) 0.069(3) 0.060(2) -0.0035(17) 0.0166(15) 0.0112(19)
N2 0.0558(19) 0.063(2) 0.058(2) 0.0059(17) 0.0250(16) 0.0111(18)
N3 0.090(3) 0.134(5) 0.135(5) -0.034(3) 0.056(3) -0.008(4)
C1 0.067(2) 0.046(2) 0.0397(18) -0.0006(19) 0.0131(17) -0.0003(17)
C2 0.061(2) 0.062(3) 0.052(2) 0.000(2) 0.0177(18) 0.002(2)
C3 0.062(3) 0.072(3) 0.060(2) -0.016(2) 0.016(2) -0.005(2)
C4 0.083(3) 0.066(3) 0.053(2) -0.011(3) 0.017(2) -0.011(2)
C5 0.077(3) 0.068(3) 0.062(2) -0.003(2) 0.033(2) -0.008(2)
C6 0.064(2) 0.057(3) 0.051(2) -0.011(2) 0.0166(19) -0.001(2)
C7 0.067(3) 0.098(4) 0.081(3) -0.004(3) 0.034(3) 0.000(3)
C8 0.070(2) 0.043(2) 0.0395(18) 0.0030(19) 0.0178(17) 0.0009(17)
C9 0.053(2) 0.066(3) 0.052(2) -0.006(2) 0.0109(17) 0.004(2)
C10 0.064(2) 0.069(3) 0.057(2) 0.016(2) 0.031(2) 0.006(2)
C11 0.072(2) 0.037(2) 0.0418(19) 0.0100(19) 0.0188(18) 0.0013(17)
C12 0.059(2) 0.050(3) 0.050(2) -0.0033(19) 0.0187(17) -0.0012(18)
C13 0.056(2) 0.051(3) 0.051(2) 0.0013(19) 0.0239(17) -0.0018(19)
C14 0.119(4) 0.051(3) 0.049(2) 0.012(3) 0.022(2) -0.006(2)

loop_
_atom_type_symbol
_atom_type_description
_atom_type_scat_dispersion_real
_atom_type_scat_dispersion_imag
_atom_type_scat_source
C C 0.0181 0.0091 'International Tables Vol C Tables 4.2.6.8 and 6.1.1.4'
H H 0.0000 0.0000 'International Tables Vol C Tables 4.2.6.8 and 6.1.1.4'
N N 0.0311 0.0180 'International Tables Vol C Tables 4.2.6.8 and 6.1.1.4'
S S 0.3331 0.5567 'International Tables Vol C Tables 4.2.6.8 and 6.1.1.4'

loop_
_geom_angle_atom_site_label_1
_geom_angle_atom_site_label_2
_geom_angle_atom_site_label_3
_geom_angle
_geom_angle_publ_flag
C7 S1 C2 100.0(2) yes
N2 N1 C1 112.2(3) yes
N1 N2 C8 111.2(3) yes
C13 C8 C9 120.4(4) ?
C13 C8 N2 114.8(3) yes
C9 C8 N2 124.8(4) yes
C6 C1 C2 120.4(4) ?
C6 C1 N1 128.3(4) yes
C2 C1 N1 111.4(4) yes
C12 C11 C10 117.8(4) yes
C12 C11 C14 122.0(4) yes
C10 C11 C14 120.2(4) ?
C8 C13 C12 119.7(4) ?
C8 C13 H13 120.1 ?
C12 C13 H13 120.1 ?
C1 C6 C5 119.8(4) ?
C1 C6 H6 120.1 ?
C5 C6 H6 120.1 ?
C11 C10 C9 121.1(4) ?
C11 C10 H10 119.5 ?
C9 C10 H10 119.5 ?
C8 C9 C10 118.8(4) ?
C8 C9 H9 120.6 ?
C10 C9 H9 120.6 ?
C4 C3 C2 119.6(4) ?
C4 C3 H3 120.2 ?
C2 C3 H3 120.2 ?
C3 C2 C1 119.6(4) ?
C3 C2 S1 125.0(3) ?
C1 C2 S1 115.5(3) ?
C13 C12 C11 122.1(4) ?
C13 C12 H12 118.9 ?
C11 C12 H12 118.9 ?
C4 C5 C6 119.3(4) ?
C4 C5 H5 120.4 ?
C6 C5 H5 120.4 ?
C3 C4 C5 121.5(4) ?
C3 C4 H4 119.3 ?
C5 C4 H4 119.3 ?
C11 C14 H14A 109.5 ?
C11 C14 H14B 109.5 ?
H14A C14 H14B 109.5 ?
C11 C14 H14C 109.5 ?
H14A C14 H14C 109.5 ?
H14B C14 H14C 109.5 ?
N3 C7 S1 176.3(6) ?

loop_
_geom_bond_atom_site_label_1
_geom_bond_atom_site_label_2
_geom_bond_distance
_geom_bond_publ_flag
S1 C7 1.690(6) yes
S1 C2 1.785(4) yes
N1 N2 1.208(4) yes
N1 C1 1.452(5) yes
N2 C8 1.475(5) yes
C8 C13 1.367(5) ?
C8 C9 1.387(6) ?
C1 C6 1.374(6) ?
C1 C2 1.389(6) ?
C11 C12 1.373(5) ?
C11 C10 1.390(6) ?
C11 C14 1.502(6) ?
C13 C12 1.370(6) ?
C13 H13 0.93 ?
C6 C5 1.385(6) ?
C6 H6 0.93 ?
C10 C9 1.393(6) ?
C10 H10 0.93 ?
C9 H9 0.93 ?
C3 C4 1.362(6) ?
C3 C2 1.385(6) ?
C3 H3 0.93 ?
C12 H12 0.93 ?
C5 C4 1.378(6) ?
C5 H5 0.93 ?
C4 H4 0.93 ?
C14 H14A 0.96 ?
C14 H14B 0.96 ?
C14 H14C 0.96 ?
C7 N3 1.123(6) ?

loop_
_geom_torsion_atom_site_label_1
_geom_torsion_atom_site_label_2
_geom_torsion_atom_site_label_3
_geom_torsion_atom_site_label_4
_geom_torsion
_geom_torsion_publ_flag
C1 N1 N2 C8 179.7(3) yes
N1 N2 C8 C13 -179.1(4) yes
N1 N2 C8 C9 2.0(6) yes
N2 N1 C1 C6 2.7(6) yes
N2 N1 C1 C2 -178.3(4) yes
C9 C8 C13 C12 -1.5(6) ?
N2 C8 C13 C12 179.5(3) ?
C2 C1 C6 C5 0.3(7) ?
N1 C1 C6 C5 179.3(4) ?
C12 C11 C10 C9 -0.8(6) ?
C14 C11 C10 C9 179.6(4) ?
C13 C8 C9 C10 1.0(6) ?
N2 C8 C9 C10 179.9(4) ?
C11 C10 C9 C8 0.2(6) ?
C4 C3 C2 C1 -0.1(7) ?
C4 C3 C2 S1 -179.9(4) ?
C6 C1 C2 C3 0.2(7) ?
N1 C1 C2 C3 -178.9(4) ?
C6 C1 C2 S1 -180.0(3) ?
N1 C1 C2 S1 0.9(5) yes
C7 S1 C2 C3 -3.8(5) ?
C7 S1 C2 C1 176.4(4) ?
C8 C13 C12 C11 0.8(6) ?
C10 C11 C12 C13 0.3(6) ?
C14 C11 C12 C13 179.9(4) ?
C1 C6 C5 C4 -1.0(7) ?
C2 C3 C4 C5 -0.5(8) ?
C6 C5 C4 C3 1.1(8) ?

loop_
_cod_related_entry_id
_cod_related_entry_database
_cod_related_entry_code
1 ChemSpider 21174511
